data_7124789
loop_
_publ_author_name
'Firth, James D.'
'Craven, Philip G. E.'
'Lilburn, Matthew'
'Pahl, Axel'
'Marsden, Stephen P.'
'Nelson, Adam'

_publ_section_title
;
 A biosynthesis-inspired approach to over twenty diverse natural
 product-like scaffolds.
;
_journal_issue 63
_journal_name_full 'Chemical communications (Cambridge, England)'
_journal_page_first 9837
_journal_page_last 9840
_journal_paper_doi 10.1039/c6cc04662b
_journal_volume 52
_journal_year 2016
_chemical_formula_moiety 'C21 H23 N O4'
_chemical_formula_sum 'C21 H23 N O4'
_chemical_formula_weight 353.40
_chemical_name_systematic
'Ethyl (1R*,2S*,5S*,6R*,7S*)-3-[(2,4-dimethoxyphenyl)methyl]-4-oxo-2-(prop-2-en-1-yl)-10-oxa-3-azatricyclo[5.2.1.0^1^,5]dec-8-ene-6-carboxylate'
_space_group_crystal_system monoclinic
_space_group_IT_number 9
_space_group_name_Hall 'C -2yc'
_space_group_name_H-M_alt 'C 1 c 1'
_atom_sites_solution_hydrogens geom
_atom_sites_solution_primary direct
_audit_creation_date 2015-09-14
_audit_creation_method
;
Olex2 1.2
(compiled 2015.01.26 svn.r3150 for OlexSys, GUI svn.r4998)
;
_audit_update_record
;
2016-05-10 deposited with the CCDC.
2016-07-13 downloaded from the CCDC.
;
_cell_angle_alpha 90
_cell_angle_beta 92.5884(10)
_cell_angle_gamma 90
_cell_formula_units_Z 4
_cell_length_a 8.12275(8)
_cell_length_b 19.6409(2)
_cell_length_c 11.31395(11)
_cell_measurement_reflns_used 4625
_cell_measurement_temperature 120.01(10)
_cell_measurement_theta_max 74.2520
_cell_measurement_theta_min 6.9480
_cell_volume 1803.16(3)
_computing_cell_refinement
;
CrysAlisPro, Agilent Technologies,
Version 1.171.37.33 (release 27-03-2014 CrysAlis171 .NET)
(compiled Mar 27 2014,17:12:48)
;
_computing_data_collection
;
CrysAlisPro, Agilent Technologies,
Version 1.171.37.33 (release 27-03-2014 CrysAlis171 .NET)
(compiled Mar 27 2014,17:12:48)
;
_computing_data_reduction
;
CrysAlisPro, Agilent Technologies,
Version 1.171.37.33 (release 27-03-2014 CrysAlis171 .NET)
(compiled Mar 27 2014,17:12:48)
;
_computing_molecular_graphics 'Olex2 (Dolomanov et al., 2009)'
_computing_publication_material 'Olex2 (Dolomanov et al., 2009)'
_computing_structure_refinement 'ShelXL (Sheldrick, 2008)'
_computing_structure_solution 'ShelXS (Sheldrick, 2008)'
_diffrn_ambient_environment N~2~
_diffrn_ambient_temperature 120.01(10)
_diffrn_detector 'CCD plate'
_diffrn_detector_area_resol_mean 5.3095
_diffrn_detector_type Atlas
_diffrn_measured_fraction_theta_full 0.995
_diffrn_measured_fraction_theta_max 0.986
_diffrn_measurement_details
;
#__ type_ start__ end____ width___ exp.time_
  1 omega   -5.00   29.00   1.0000    5.0000
omega____ theta____ kappa____ phi______ frames
    -      -38.5000   57.0000  -60.0000 34

#__ type_ start__ end____ width___ exp.time_
  2 omega  -53.00   30.00   1.0000    5.0000
omega____ theta____ kappa____ phi______ frames
    -      -38.5000   57.0000 -180.0000 83

#__ type_ start__ end____ width___ exp.time_
  3 omega    3.00   33.00   1.0000    5.0000
omega____ theta____ kappa____ phi______ frames
    -      -38.5000   37.0000 -120.0000 30

#__ type_ start__ end____ width___ exp.time_
  4 omega  -33.00   13.00   1.0000    5.0000
omega____ theta____ kappa____ phi______ frames
    -      -38.5000   37.0000  120.0000 46

#__ type_ start__ end____ width___ exp.time_
  5 omega  135.00  161.00   1.0000   20.0000
omega____ theta____ kappa____ phi______ frames
    -      106.0000   30.0000  120.0000 26

#__ type_ start__ end____ width___ exp.time_
  6 omega   50.00   76.00   1.0000   20.0000
omega____ theta____ kappa____ phi______ frames
    -      106.0000  -30.0000   90.0000 26

#__ type_ start__ end____ width___ exp.time_
  7 omega   34.00   66.00   1.0000   20.0000
omega____ theta____ kappa____ phi______ frames
    -      106.0000  -30.0000  -90.0000 32

#__ type_ start__ end____ width___ exp.time_
  8 omega   38.00   97.00   1.0000   20.0000
omega____ theta____ kappa____ phi______ frames
    -      106.0000  -45.0000 -180.0000 59

#__ type_ start__ end____ width___ exp.time_
  9 omega  128.00  160.00   1.0000   20.0000
omega____ theta____ kappa____ phi______ frames
    -      106.0000   61.0000 -180.0000 32

#__ type_ start__ end____ width___ exp.time_
 10 omega   88.00  176.00   1.0000   20.0000
omega____ theta____ kappa____ phi______ frames
    -      106.0000   30.0000  150.0000 88

#__ type_ start__ end____ width___ exp.time_
 11 omega   37.00   89.00   1.0000   20.0000
omega____ theta____ kappa____ phi______ frames
    -      106.0000  -45.0000    0.0000 52

#__ type_ start__ end____ width___ exp.time_
 12 omega   37.00   97.00   1.0000   20.0000
omega____ theta____ kappa____ phi______ frames
    -      106.0000  -45.0000   60.0000 60

#__ type_ start__ end____ width___ exp.time_
 13 omega   35.00   81.00   1.0000   20.0000
omega____ theta____ kappa____ phi______ frames
    -      106.0000  -30.0000  -60.0000 46

#__ type_ start__ end____ width___ exp.time_
 14 omega  140.00  175.00   1.0000   20.0000
omega____ theta____ kappa____ phi______ frames
    -      106.0000   15.0000   90.0000 35

#__ type_ start__ end____ width___ exp.time_
 15 omega   66.00  106.00   1.0000   20.0000
omega____ theta____ kappa____ phi______ frames
    -      106.0000   15.0000   90.0000 40

#__ type_ start__ end____ width___ exp.time_
 16 omega   72.00  130.00   1.0000   20.0000
omega____ theta____ kappa____ phi______ frames
    -      106.0000  -61.0000   90.0000 58

#__ type_ start__ end____ width___ exp.time_
 17 omega   86.00  112.00   1.0000   20.0000
omega____ theta____ kappa____ phi______ frames
    -      106.0000   61.0000 -180.0000 26

#__ type_ start__ end____ width___ exp.time_
 18 omega   70.00  126.00   1.0000   20.0000
omega____ theta____ kappa____ phi______ frames
    -      106.0000  -61.0000    0.0000 56

#__ type_ start__ end____ width___ exp.time_
 19 omega  104.00  129.00   1.0000   20.0000
omega____ theta____ kappa____ phi______ frames
    -      106.0000   30.0000 -180.0000 25

#__ type_ start__ end____ width___ exp.time_
 20 omega   52.00   77.00   1.0000   20.0000
omega____ theta____ kappa____ phi______ frames
    -      106.0000  -61.0000 -150.0000 25

#__ type_ start__ end____ width___ exp.time_
 21 omega   79.00  109.00   1.0000   20.0000
omega____ theta____ kappa____ phi______ frames
    -      106.0000  -65.0000   40.9904 30
;
_diffrn_measurement_device 'four-circle diffractometer'
_diffrn_measurement_device_type 'SuperNova, Dual, Cu at zero, Atlas'
_diffrn_measurement_method '\w scans'
_diffrn_orient_matrix_UB_11 -0.0821679000
_diffrn_orient_matrix_UB_12 0.0467071000
_diffrn_orient_matrix_UB_13 -0.0949425000
_diffrn_orient_matrix_UB_21 -0.1238546000
_diffrn_orient_matrix_UB_22 -0.0569351000
_diffrn_orient_matrix_UB_23 -0.0339467000
_diffrn_orient_matrix_UB_31 -0.1178415000
_diffrn_orient_matrix_UB_32 0.0271865000
_diffrn_orient_matrix_UB_33 0.0917503000
_diffrn_radiation_monochromator mirror
_diffrn_radiation_probe x-ray
_diffrn_radiation_type CuK\a
_diffrn_radiation_wavelength 1.54184
_diffrn_reflns_av_R_equivalents 0.0181
_diffrn_reflns_av_unetI/netI 0.0195
_diffrn_reflns_Laue_measured_fraction_full 0.995
_diffrn_reflns_Laue_measured_fraction_max 0.986
_diffrn_reflns_limit_h_max 9
_diffrn_reflns_limit_h_min -10
_diffrn_reflns_limit_k_max 24
_diffrn_reflns_limit_k_min -21
_diffrn_reflns_limit_l_max 14
_diffrn_reflns_limit_l_min -13
_diffrn_reflns_number 5250
_diffrn_reflns_point_group_measured_fraction_full 0.739
_diffrn_reflns_point_group_measured_fraction_max 0.722
_diffrn_reflns_theta_full 67.684
_diffrn_reflns_theta_max 74.353
_diffrn_reflns_theta_min 4.502
_diffrn_source 'sealed X-ray tube'
_diffrn_source_type 'SuperNova (Cu) X-ray Source'
_exptl_absorpt_coefficient_mu 0.730
_exptl_absorpt_correction_T_max 0.936
_exptl_absorpt_correction_T_min 0.910
_exptl_absorpt_correction_type analytical
_exptl_absorpt_process_details
;
CrysAlisPro, Agilent Technologies,
Version 1.171.37.33 (release 27-03-2014 CrysAlis171 .NET)
(compiled Mar 27 2014,17:12:48)
Analytical numeric absorption correction using a multifaceted crystal
			model based on expressions derived by R.C. Clark & J.S. Reid.
(Clark, R. C. & Reid, J. S. (1995). Acta Cryst. A51, 887-897)
Empirical absorption correction using spherical harmonics,
 implemented in SCALE3 ABSPACK scaling algorithm.
;
_exptl_crystal_colour colourless
_exptl_crystal_colour_primary colourless
_exptl_crystal_density_diffrn 1.302
_exptl_crystal_description irregular
_exptl_crystal_F_000 752
_exptl_crystal_size_max 0.18
_exptl_crystal_size_mid 0.15
_exptl_crystal_size_min 0.12
_refine_diff_density_max 0.185
_refine_diff_density_min -0.202
_refine_diff_density_rms 0.040
_refine_ls_abs_structure_details
;
 Flack x determined using 822 quotients [(I+)-(I-)]/[(I+)+(I-)]
 (Parsons, Flack and Wagner, Acta Cryst. B69 (2013) 249-259).
;
_refine_ls_abs_structure_Flack 0.03(10)
_refine_ls_extinction_method none
_refine_ls_goodness_of_fit_ref 1.040
_refine_ls_hydrogen_treatment constr
_refine_ls_matrix_type full
_refine_ls_number_parameters 236
_refine_ls_number_reflns 2656
_refine_ls_number_restraints 2
_refine_ls_restrained_S_all 1.039
_refine_ls_R_factor_all 0.0300
_refine_ls_R_factor_gt 0.0300
_refine_ls_shift/su_max 0.000
_refine_ls_shift/su_mean 0.000
_refine_ls_structure_factor_coef Fsqd
_refine_ls_weighting_details 'w=1/[\s^2^(Fo^2^)+(0.0575P)^2^+0.5516P] where P=(Fo^2^+2Fc^2^)/3'
_refine_ls_weighting_scheme calc
_refine_ls_wR_factor_gt 0.0799
_refine_ls_wR_factor_ref 0.0799
_reflns_Friedel_coverage 0.459
_reflns_Friedel_fraction_full 0.483
_reflns_Friedel_fraction_max 0.455
_reflns_number_gt 2640
_reflns_number_total 2656
_reflns_threshold_expression 'I > 2\s(I)'
_cod_data_source_file c6cc04662b2.cif
_cod_data_source_block jdf2_382a_cu
_cod_database_code 7124789
_chemical_oxdiff_formula 'C21 H23 N1 O4'
_shelx_space_group_comment
;
The symmetry employed for this shelxl refinement is uniquely defined
by the following loop, which should always be used as a source of
symmetry information in preference to the above space-group names.
They are only intended as comments.
;
_reflns_odcompleteness_completeness 99.52
_reflns_odcompleteness_iscentric 1
_reflns_odcompleteness_theta 66.97
_olex2_refinement_description
;
1. Fixed Uiso
 At 1.2 times of:
  All C(H) groups, All C(H,H) groups
 At 1.5 times of:
  All C(H,H,H) groups
2.a Ternary CH refined with riding coordinates:
 C4(H4), C5(H5), C9(H9), C11(H11)
2.b Secondary CH2 refined with riding coordinates:
 C2(H2A,H2B), C12(H12A,H12B), C15(H15A,H15B)
2.c Aromatic/amide H refined with riding coordinates:
 C6(H6), C7(H7), C13(H13), C17(H17), C18(H18), C19(H19), C20(H20), C21(H21)
2.d X=CH2 refined with riding coordinates:
 C14(H14A,H14B)
2.e Idealised Me refined as rotating group:
 C1(H1A,H1B,H1C)
;
_shelx_shelxl_version_number 2014/7
_olex2_date_sample_data_collection 2015-09-10
_olex2_submission_special_instructions 'No special instructions were received'

loop_
_space_group_symop_operation_xyz
'x, y, z'
'x, -y, z+1/2'
'x+1/2, y+1/2, z'
'x+1/2, -y+1/2, z+1/2'

loop_
_atom_site_label
_atom_site_type_symbol
_atom_site_fract_x
_atom_site_fract_y
_atom_site_fract_z
_atom_site_U_iso_or_equiv
_atom_site_adp_type
_atom_site_occupancy
_atom_site_site_symmetry_order
_atom_site_calc_flag
_atom_site_refinement_flags_posn
O1 O 0.51668(17) 0.21268(6) 0.91825(13) 0.0195(3) Uani 1 1 d .
N1 N 0.27816(18) 0.41586(8) 0.73935(13) 0.0144(3) Uani 1 1 d .
C1 C 0.7203(3) 0.12971(11) 0.87904(19) 0.0263(4) Uani 1 1 d .
H1A H 0.6585 0.1183 0.8075 0.039 Uiso 1 1 calc GR
H1B H 0.6844 0.1018 0.9426 0.039 Uiso 1 1 calc GR
H1C H 0.8354 0.1220 0.8685 0.039 Uiso 1 1 calc GR
O2 O 0.56366(18) 0.32180(7) 0.96675(14) 0.0233(3) Uani 1 1 d .
C2 C 0.6932(2) 0.20349(10) 0.90808(19) 0.0225(4) Uani 1 1 d .
H2A H 0.7515 0.2153 0.9819 0.027 Uiso 1 1 calc R
H2B H 0.7330 0.2323 0.8459 0.027 Uiso 1 1 calc R
O3 O 0.25218(16) 0.39472(6) 0.99507(11) 0.0153(3) Uani 1 1 d .
C3 C 0.4690(2) 0.27567(9) 0.94592(16) 0.0158(4) Uani 1 1 d .
O4 O 0.41487(17) 0.31683(7) 0.69627(12) 0.0201(3) Uani 1 1 d .
C4 C 0.2832(2) 0.28062(9) 0.94987(16) 0.0160(4) Uani 1 1 d .
H4 H 0.2339 0.2355 0.9591 0.019 Uiso 1 1 calc R
C5 C 0.2323(2) 0.32987(9) 1.05152(16) 0.0170(4) Uani 1 1 d .
H5 H 0.2959 0.3243 1.1266 0.020 Uiso 1 1 calc R
C6 C 0.0470(3) 0.32627(10) 1.06096(17) 0.0203(4) Uani 1 1 d .
H6 H -0.0102 0.3040 1.1189 0.024 Uiso 1 1 calc R
C7 C -0.0176(2) 0.36155(9) 0.96907(18) 0.0181(4) Uani 1 1 d .
H7 H -0.1283 0.3706 0.9511 0.022 Uiso 1 1 calc R
C8 C 0.1297(2) 0.38346(9) 0.90058(16) 0.0145(4) Uani 1 1 d .
C9 C 0.2014(2) 0.31882(9) 0.84162(16) 0.0145(4) Uani 1 1 d .
H9 H 0.1136 0.2914 0.8032 0.017 Uiso 1 1 calc R
C10 C 0.3133(2) 0.34850(9) 0.75128(16) 0.0149(3) Uani 1 1 d .
C11 C 0.1429(2) 0.44042(9) 0.81019(16) 0.0160(4) Uani 1 1 d .
H11 H 0.1768 0.4825 0.8509 0.019 Uiso 1 1 calc R
C12 C -0.0156(2) 0.45358(10) 0.73406(18) 0.0206(4) Uani 1 1 d .
H12A H -0.1009 0.4692 0.7848 0.025 Uiso 1 1 calc R
H12B H 0.0050 0.4896 0.6780 0.025 Uiso 1 1 calc R
C13 C -0.0770(3) 0.39185(11) 0.66728(17) 0.0223(4) Uani 1 1 d .
H13 H -0.0118 0.3743 0.6091 0.027 Uiso 1 1 calc R
C14 C -0.2179(3) 0.36097(11) 0.68600(19) 0.0249(4) Uani 1 1 d .
H14A H -0.2859 0.3773 0.7436 0.030 Uiso 1 1 calc R
H14B H -0.2492 0.3229 0.6416 0.030 Uiso 1 1 calc R
C15 C 0.3732(2) 0.46108(9) 0.66695(16) 0.0168(4) Uani 1 1 d .
H15A H 0.2979 0.4899 0.6205 0.020 Uiso 1 1 calc R
H15B H 0.4344 0.4340 0.6124 0.020 Uiso 1 1 calc R
C16 C 0.4929(2) 0.50589(9) 0.73858(16) 0.0152(3) Uani 1 1 d .
C17 C 0.5577(2) 0.56351(9) 0.68495(16) 0.0169(4) Uani 1 1 d .
H17 H 0.5247 0.5743 0.6074 0.020 Uiso 1 1 calc R
C18 C 0.6711(2) 0.60480(9) 0.74664(18) 0.0201(4) Uani 1 1 d .
H18 H 0.7142 0.6428 0.7101 0.024 Uiso 1 1 calc R
C19 C 0.7202(2) 0.58925(10) 0.86290(18) 0.0207(4) Uani 1 1 d .
H19 H 0.7954 0.6170 0.9045 0.025 Uiso 1 1 calc R
C20 C 0.6562(2) 0.53209(9) 0.91647(17) 0.0185(4) Uani 1 1 d .
H20 H 0.6891 0.5215 0.9941 0.022 Uiso 1 1 calc R
C21 C 0.5431(2) 0.49046(9) 0.85488(16) 0.0164(4) Uani 1 1 d .
H21 H 0.5011 0.4522 0.8915 0.020 Uiso 1 1 calc R

loop_
_atom_site_aniso_label
_atom_site_aniso_U_11
_atom_site_aniso_U_22
_atom_site_aniso_U_33
_atom_site_aniso_U_23
_atom_site_aniso_U_13
_atom_site_aniso_U_12
O1 0.0172(7) 0.0124(6) 0.0287(7) -0.0002(5) 0.0008(5) 0.0013(5)
N1 0.0137(7) 0.0139(7) 0.0157(7) 0.0000(5) 0.0010(6) -0.0011(6)
C1 0.0297(11) 0.0220(9) 0.0276(11) 0.0025(8) 0.0065(8) 0.0095(8)
O2 0.0160(7) 0.0174(6) 0.0363(8) -0.0056(5) -0.0003(6) -0.0012(5)
C2 0.0182(10) 0.0203(9) 0.0291(10) 0.0015(7) 0.0033(8) 0.0033(7)
O3 0.0158(6) 0.0148(6) 0.0152(6) -0.0011(5) -0.0003(5) -0.0013(5)
C3 0.0171(9) 0.0142(8) 0.0161(8) 0.0011(6) 0.0002(7) 0.0018(7)
O4 0.0198(7) 0.0194(6) 0.0215(7) -0.0028(5) 0.0053(5) 0.0013(5)
C4 0.0169(9) 0.0124(7) 0.0189(9) 0.0014(6) 0.0012(7) -0.0007(7)
C5 0.0188(10) 0.0167(9) 0.0155(8) 0.0027(6) 0.0020(7) -0.0006(7)
C6 0.0208(10) 0.0211(9) 0.0195(9) -0.0004(7) 0.0065(7) -0.0019(7)
C7 0.0140(8) 0.0189(9) 0.0218(9) -0.0017(7) 0.0042(7) -0.0013(7)
C8 0.0136(8) 0.0140(8) 0.0157(8) -0.0016(6) -0.0009(7) 0.0002(6)
C9 0.0136(8) 0.0134(8) 0.0165(8) -0.0013(6) -0.0001(6) -0.0010(6)
C10 0.0143(8) 0.0153(8) 0.0149(8) -0.0029(6) -0.0017(6) -0.0012(6)
C11 0.0167(9) 0.0123(7) 0.0192(9) -0.0014(6) 0.0023(7) -0.0004(6)
C12 0.0179(9) 0.0192(9) 0.0248(9) 0.0034(7) -0.0001(7) 0.0037(7)
C13 0.0183(9) 0.0295(10) 0.0186(9) -0.0017(7) -0.0028(7) 0.0039(7)
C14 0.0227(10) 0.0298(10) 0.0220(9) -0.0046(7) -0.0024(8) 0.0017(8)
C15 0.0161(9) 0.0190(9) 0.0152(8) 0.0020(6) 0.0000(7) -0.0023(7)
C16 0.0151(9) 0.0144(8) 0.0161(8) -0.0008(6) 0.0021(6) 0.0013(6)
C17 0.0183(9) 0.0157(8) 0.0168(9) 0.0011(6) 0.0021(7) 0.0011(7)
C18 0.0196(10) 0.0153(8) 0.0257(10) 0.0008(7) 0.0059(8) -0.0027(7)
C19 0.0189(9) 0.0183(8) 0.0249(10) -0.0068(7) 0.0010(7) -0.0018(7)
C20 0.0195(9) 0.0211(9) 0.0150(8) -0.0031(7) 0.0004(7) 0.0002(7)
C21 0.0171(9) 0.0155(8) 0.0169(9) -0.0001(6) 0.0033(7) -0.0008(7)

loop_
_atom_type_symbol
_atom_type_description
_atom_type_scat_dispersion_real
_atom_type_scat_dispersion_imag
_atom_type_scat_source
C C 0.0181 0.0091 'International Tables Vol C Tables 4.2.6.8 and 6.1.1.4'
H H 0.0000 0.0000 'International Tables Vol C Tables 4.2.6.8 and 6.1.1.4'
N N 0.0311 0.0180 'International Tables Vol C Tables 4.2.6.8 and 6.1.1.4'
O O 0.0492 0.0322 'International Tables Vol C Tables 4.2.6.8 and 6.1.1.4'

loop_
_exptl_crystal_face_index_h
_exptl_crystal_face_index_k
_exptl_crystal_face_index_l
_exptl_crystal_face_perp_dist
_exptl_oxdiff_crystal_face_indexfrac_h
_exptl_oxdiff_crystal_face_indexfrac_k
_exptl_oxdiff_crystal_face_indexfrac_l
_exptl_oxdiff_crystal_face_x
_exptl_oxdiff_crystal_face_y
_exptl_oxdiff_crystal_face_z
5 -2 -2 0.0631 5.0000 -2.0000 -2.0000 -0.3144 -0.4375 -0.8271
1 11 3 0.0601 1.0000 11.0000 3.0000 0.1468 -0.8520 0.4565
-5 -2 1 0.0719 -5.0000 -2.0000 1.0000 0.2225 0.6992 0.6266
-1 -12 -3 0.0723 -1.0000 -12.0000 -3.0000 -0.1935 0.9089 -0.4836
2 -8 -5 0.0590 2.0000 -8.0000 -5.0000 -0.0633 0.3775 -0.9119
-2 5 -6 0.0612 -2.0000 5.0000 -6.0000 0.9675 0.1667 -0.1789
-2 9 5 0.0757 -2.0000 9.0000 5.0000 0.1100 -0.4344 0.9391
2 -7 5 0.0985 2.0000 -7.0000 5.0000 -0.9660 -0.0189 0.0328
1 -1 7 0.0840 1.0000 -1.0000 7.0000 -0.7935 -0.3045 0.4972
2 0 -7 0.0656 2.0000 0.0000 -7.0000 0.5003 -0.0101 -0.8779
4 7 -3 0.0833 4.0000 7.0000 -3.0000 0.2831 -0.7921 -0.5563
2 8 5 0.0509 2.0000 8.0000 5.0000 -0.2654 -0.8729 0.4406
0 6 6 0.0538 -0.0000 6.0000 6.0000 -0.2894 -0.5453 0.7136
-4 -7 3 0.0764 -4.0000 -7.0000 3.0000 -0.2831 0.7921 0.5563
-1 -7 -6 0.0695 -1.0000 -7.0000 -6.0000 0.3249 0.7261 -0.6230
0 7 -6 0.0643 -0.0000 7.0000 -6.0000 0.8966 -0.1949 -0.3602
3 4 6 0.0514 3.0000 4.0000 6.0000 -0.6293 -0.8030 0.3057
0 12 -2 0.0633 -0.0000 12.0000 -2.0000 0.7504 -0.6153 0.1427
-3 -10 3 0.0889 -3.0000 -10.0000 3.0000 -0.5054 0.8391 0.3569

loop_
_geom_angle_atom_site_label_1
_geom_angle_atom_site_label_2
_geom_angle_atom_site_label_3
_geom_angle
C3 O1 C2 115.47(14)
C10 N1 C11 115.08(15)
C10 N1 C15 122.45(16)
C15 N1 C11 122.39(15)
H1A C1 H1B 109.5
H1A C1 H1C 109.5
H1B C1 H1C 109.5
C2 C1 H1A 109.5
C2 C1 H1B 109.5
C2 C1 H1C 109.5
O1 C2 C1 106.96(17)
O1 C2 H2A 110.3
O1 C2 H2B 110.3
C1 C2 H2A 110.3
C1 C2 H2B 110.3
H2A C2 H2B 108.6
C5 O3 C8 96.08(12)
O1 C3 C4 111.44(15)
O2 C3 O1 123.54(18)
O2 C3 C4 125.01(17)
C3 C4 H4 110.9
C3 C4 C5 110.86(15)
C3 C4 C9 113.41(15)
C5 C4 H4 110.9
C9 C4 H4 110.9
C9 C4 C5 99.32(14)
O3 C5 C4 100.47(14)
O3 C5 H5 114.8
O3 C5 C6 101.80(14)
C4 C5 H5 114.8
C6 C5 C4 108.50(15)
C6 C5 H5 114.8
C5 C6 H6 127.0
C7 C6 C5 106.09(17)
C7 C6 H6 127.0
C6 C7 H7 127.7
C6 C7 C8 104.68(17)
C8 C7 H7 127.7
O3 C8 C7 101.43(14)
O3 C8 C9 100.55(13)
O3 C8 C11 108.51(14)
C7 C8 C9 107.82(14)
C7 C8 C11 129.25(16)
C11 C8 C9 105.78(15)
C4 C9 C8 102.12(14)
C4 C9 H9 111.1
C8 C9 H9 111.1
C10 C9 C4 117.90(15)
C10 C9 C8 102.86(14)
C10 C9 H9 111.1
N1 C10 C9 108.18(16)
O4 C10 N1 125.94(18)
O4 C10 C9 125.86(16)
N1 C11 C8 101.67(14)
N1 C11 H11 109.4
N1 C11 C12 112.16(15)
C8 C11 H11 109.4
C8 C11 C12 114.64(16)
C12 C11 H11 109.4
C11 C12 H12A 108.9
C11 C12 H12B 108.9
H12A C12 H12B 107.7
C13 C12 C11 113.36(15)
C13 C12 H12A 108.9
C13 C12 H12B 108.9
C12 C13 H13 118.0
C14 C13 C12 124.1(2)
C14 C13 H13 118.0
C13 C14 H14A 120.0
C13 C14 H14B 120.0
H14A C14 H14B 120.0
N1 C15 H15A 108.9
N1 C15 H15B 108.9
N1 C15 C16 113.38(15)
H15A C15 H15B 107.7
C16 C15 H15A 108.9
C16 C15 H15B 108.9
C17 C16 C15 118.82(15)
C21 C16 C15 122.09(16)
C21 C16 C17 119.07(16)
C16 C17 H17 119.7
C18 C17 C16 120.52(17)
C18 C17 H17 119.7
C17 C18 H18 120.0
C19 C18 C17 120.10(18)
C19 C18 H18 120.0
C18 C19 H19 120.2
C20 C19 C18 119.57(17)
C20 C19 H19 120.2
C19 C20 H20 119.7
C19 C20 C21 120.52(17)
C21 C20 H20 119.7
C16 C21 H21 119.9
C20 C21 C16 120.22(17)
C20 C21 H21 119.9

loop_
_geom_bond_atom_site_label_1
_geom_bond_atom_site_label_2
_geom_bond_distance
O1 C2 1.454(2)
O1 C3 1.338(2)
N1 C10 1.359(2)
N1 C11 1.470(2)
N1 C15 1.453(2)
C1 H1A 0.9600
C1 H1B 0.9600
C1 H1C 0.9600
C1 C2 1.504(3)
O2 C3 1.205(2)
C2 H2A 0.9700
C2 H2B 0.9700
O3 C5 1.437(2)
O3 C8 1.444(2)
C3 C4 1.515(3)
O4 C10 1.225(2)
C4 H4 0.9800
C4 C5 1.572(3)
C4 C9 1.559(2)
C5 H5 0.9800
C5 C6 1.516(3)
C6 H6 0.9300
C6 C7 1.337(3)
C7 H7 0.9300
C7 C8 1.517(3)
C8 C9 1.559(2)
C8 C11 1.523(2)
C9 H9 0.9800
C9 C10 1.515(3)
C11 H11 0.9800
C11 C12 1.538(3)
C12 H12A 0.9700
C12 H12B 0.9700
C12 C13 1.502(3)
C13 H13 0.9300
C13 C14 1.321(3)
C14 H14A 0.9300
C14 H14B 0.9300
C15 H15A 0.9700
C15 H15B 0.9700
C15 C16 1.518(2)
C16 C17 1.398(2)
C16 C21 1.393(2)
C17 H17 0.9300
C17 C18 1.391(3)
C18 H18 0.9300
C18 C19 1.391(3)
C19 H19 0.9300
C19 C20 1.388(3)
C20 H20 0.9300
C20 C21 1.393(3)
C21 H21 0.9300

loop_
_geom_torsion_atom_site_label_1
_geom_torsion_atom_site_label_2
_geom_torsion_atom_site_label_3
_geom_torsion_atom_site_label_4
_geom_torsion
O1 C3 C4 C5 143.42(15)
O1 C3 C4 C9 -105.87(17)
N1 C11 C12 C13 58.1(2)
N1 C15 C16 C17 -162.69(16)
N1 C15 C16 C21 18.9(2)
O2 C3 C4 C5 -35.4(2)
O2 C3 C4 C9 75.3(2)
C2 O1 C3 O2 -3.3(3)
C2 O1 C3 C4 177.86(15)
O3 C5 C6 C7 30.10(18)
O3 C8 C9 C4 33.54(16)
O3 C8 C9 C10 -89.13(15)
O3 C8 C11 N1 82.74(16)
O3 C8 C11 C12 -156.03(15)
C3 O1 C2 C1 178.98(16)
C3 C4 C5 O3 80.43(16)
C3 C4 C5 C6 -173.24(15)
C3 C4 C9 C8 -114.60(16)
C3 C4 C9 C10 -2.8(2)
C4 C5 C6 C7 -75.31(18)
C4 C9 C10 N1 -124.92(16)
C4 C9 C10 O4 56.8(2)
C5 O3 C8 C7 51.52(15)
C5 O3 C8 C9 -59.29(15)
C5 O3 C8 C11 -170.02(14)
C5 C4 C9 C8 3.06(17)
C5 C4 C9 C10 114.85(17)
C5 C6 C7 C8 2.79(19)
C6 C7 C8 O3 -34.69(18)
C6 C7 C8 C9 70.46(18)
C6 C7 C8 C11 -160.39(18)
C7 C8 C9 C4 -72.22(17)
C7 C8 C9 C10 165.10(14)
C7 C8 C11 N1 -154.33(16)
C7 C8 C11 C12 -33.1(3)
C8 O3 C5 C4 61.94(15)
C8 O3 C5 C6 -49.67(15)
C8 C9 C10 N1 -13.54(17)
C8 C9 C10 O4 168.18(16)
C8 C11 C12 C13 -57.2(2)
C9 C4 C5 O3 -39.14(16)
C9 C4 C5 C6 67.19(17)
C9 C8 C11 N1 -24.43(17)
C9 C8 C11 C12 96.79(17)
C10 N1 C11 C8 17.30(19)
C10 N1 C11 C12 -105.63(17)
C10 N1 C15 C16 -102.82(18)
C11 N1 C10 O4 176.02(17)
C11 N1 C10 C9 -2.26(19)
C11 N1 C15 C16 73.7(2)
C11 C8 C9 C4 146.39(14)
C11 C8 C9 C10 23.71(17)
C11 C12 C13 C14 114.9(2)
C15 N1 C10 O4 -7.2(3)
C15 N1 C10 C9 174.51(15)
C15 N1 C11 C8 -159.47(14)
C15 N1 C11 C12 77.6(2)
C15 C16 C17 C18 -178.25(18)
C15 C16 C21 C20 178.47(17)
C16 C17 C18 C19 -0.5(3)
C17 C16 C21 C20 0.1(3)
C17 C18 C19 C20 0.5(3)
C18 C19 C20 C21 -0.2(3)
C19 C20 C21 C16 -0.1(3)
C21 C16 C17 C18 0.2(3)
